data_4037393
loop_
_publ_author_name
'Yu, Yulan'
'Zhuang, Shengyi'
'Liu, Ping'
'Sun, Peipei'

_publ_section_title
;
 Cyanomethylation and Cyclization of Aryl Alkynoates with Acetonitrile
 under Transition-Metal-Free Conditions: Synthesis of 3-Cyanomethylated
 Coumarins.
;
_journal_issue 22
_journal_name_full 'The Journal of organic chemistry'
_journal_page_first 11489
_journal_page_last 11495
_journal_paper_doi 10.1021/acs.joc.6b02155
_journal_volume 81
_journal_year 2016
_chemical_formula_moiety 'C23 H15 N O2'
_chemical_formula_sum 'C23 H15 N O2'
_chemical_formula_weight 337.36
_space_group_crystal_system monoclinic
_space_group_IT_number 7
_space_group_name_Hall 'P -2yc'
_space_group_name_H-M_alt 'P 1 c 1'
_atom_sites_solution_hydrogens geom
_atom_sites_solution_primary direct
_audit_creation_date 2016-09-04
_audit_creation_method
;
Olex2 1.2
(compiled 2016.08.25 svn.r3337 for OlexSys, GUI svn.r5221)
;
_cell_angle_alpha 90
_cell_angle_beta 109.129(3)
_cell_angle_gamma 90
_cell_formula_units_Z 2
_cell_length_a 9.548(3)
_cell_length_b 12.627(4)
_cell_length_c 7.358(2)
_cell_measurement_reflns_used 4837
_cell_measurement_temperature 296(2)
_cell_measurement_theta_max 27.201
_cell_measurement_theta_min 2.257
_cell_volume 838.1(4)
_computing_cell_refinement 'SAINT v8.34A (Bruker, 2013)'
_computing_data_reduction 'SAINT v8.34A (Bruker, 2013)'
_computing_molecular_graphics 'Olex2 (Dolomanov et al., 2009)'
_computing_publication_material 'Olex2 (Dolomanov et al., 2009)'
_computing_structure_refinement 'ShelXL (Sheldrick, 2015)'
_computing_structure_solution 'SIR2004 (Burla et al., 2007)'
_diffrn_ambient_temperature 296.15
_diffrn_measured_fraction_theta_full 0.996
_diffrn_measured_fraction_theta_max 0.996
_diffrn_measurement_device_type 'CCD area detector'
_diffrn_measurement_method 'phi and omega scans'
_diffrn_radiation_monochromator graphite
_diffrn_radiation_type MoK\a
_diffrn_radiation_wavelength 0.71073
_diffrn_reflns_av_R_equivalents 0.0238
_diffrn_reflns_av_unetI/netI 0.0308
_diffrn_reflns_Laue_measured_fraction_full 0.996
_diffrn_reflns_Laue_measured_fraction_max 0.996
_diffrn_reflns_limit_h_max 11
_diffrn_reflns_limit_h_min -11
_diffrn_reflns_limit_k_max 15
_diffrn_reflns_limit_k_min -15
_diffrn_reflns_limit_l_max 7
_diffrn_reflns_limit_l_min -8
_diffrn_reflns_number 5583
_diffrn_reflns_point_group_measured_fraction_full 0.835
_diffrn_reflns_point_group_measured_fraction_max 0.835
_diffrn_reflns_theta_full 24.994
_diffrn_reflns_theta_max 24.994
_diffrn_reflns_theta_min 1.613
_exptl_absorpt_coefficient_mu 0.086
_exptl_absorpt_correction_type none
_exptl_crystal_colour colourless
_exptl_crystal_density_diffrn 1.337
_exptl_crystal_density_method 'not measured'
_exptl_crystal_description needle
_exptl_crystal_F_000 352
_refine_diff_density_max 0.127
_refine_diff_density_min -0.167
_refine_diff_density_rms 0.032
_refine_ls_abs_structure_details
;
 Flack x determined using 944 quotients [(I+)-(I-)]/[(I+)+(I-)]
 (Parsons, Flack and Wagner, Acta Cryst. B69 (2013) 249-259).
;
_refine_ls_abs_structure_Flack -0.7(5)
_refine_ls_extinction_method none
_refine_ls_goodness_of_fit_ref 1.040
_refine_ls_hydrogen_treatment constr
_refine_ls_matrix_type full
_refine_ls_number_parameters 235
_refine_ls_number_reflns 2463
_refine_ls_number_restraints 2
_refine_ls_restrained_S_all 1.039
_refine_ls_R_factor_all 0.0264
_refine_ls_R_factor_gt 0.0249
_refine_ls_shift/su_max 0.000
_refine_ls_shift/su_mean 0.000
_refine_ls_structure_factor_coef Fsqd
_refine_ls_weighting_details 'w=1/[\s^2^(Fo^2^)+(0.0359P)^2^+0.1076P] where P=(Fo^2^+2Fc^2^)/3'
_refine_ls_weighting_scheme calc
_refine_ls_wR_factor_gt 0.0647
_refine_ls_wR_factor_ref 0.0654
_reflns_Friedel_coverage 0.668
_reflns_Friedel_fraction_full 0.672
_reflns_Friedel_fraction_max 0.672
_reflns_number_gt 2410
_reflns_number_total 2463
_reflns_threshold_expression 'I > 2\s(I)'
_cod_data_source_file jo6b02155_si_002.cif
_cod_data_source_block spp-06
_cod_original_sg_symbol_H-M 'P  c '
_cod_database_code 4037393
_shelx_space_group_comment
;
The symmetry employed for this shelxl refinement is uniquely defined
by the following loop, which should always be used as a source of
symmetry information in preference to the above space-group names.
They are only intended as comments.
;
_olex2_refinement_description
;
1. Fixed Uiso
 At 1.2 times of:
  All C(H) groups, All C(H,H) groups
2.a Secondary CH2 refined with riding coordinates:
 C2(H2a,H2b)
2.b Aromatic/amide H refined with riding coordinates:
 C16(H16), C17(H17), C14(H14), C23(H23), C19(H19), C11(H11), C22(H22), C7(H7),
 C9(H9), C8(H8), C20(H20), C21(H21), C10(H10)
;
_shelx_shelxl_version_number 2014/7
_olex2_submission_special_instructions 'No special instructions were received'

loop_
_space_group_symop_operation_xyz
'x, y, z'
'x, -y, z+1/2'

loop_
_atom_site_label
_atom_site_type_symbol
_atom_site_fract_x
_atom_site_fract_y
_atom_site_fract_z
_atom_site_U_iso_or_equiv
_atom_site_adp_type
_atom_site_occupancy
_atom_site_site_symmetry_order
_atom_site_calc_flag
_atom_site_refinement_flags_posn
O1 O -0.72122(14) -0.91782(11) -0.1690(2) 0.0201(3) Uani 1 1 d .
C15 C -1.10210(19) -0.86301(16) -0.2065(3) 0.0156(4) Uani 1 1 d .
C12 C -0.9123(2) -1.04044(15) -0.1568(3) 0.0152(4) Uani 1 1 d .
C6 C -0.8547(2) -1.23885(15) -0.1171(3) 0.0170(4) Uani 1 1 d .
O2 O -0.50591(16) -0.97268(11) -0.1808(3) 0.0337(4) Uani 1 1 d .
C5 C -0.80897(19) -1.12769(15) -0.1406(3) 0.0159(4) Uani 1 1 d .
C16 C -1.1529(2) -0.96512(16) -0.1838(3) 0.0173(4) Uani 1 1 d .
H16 H -1.2499 -0.9745 -0.1853 0.021 Uiso 1 1 calc R
C17 C -1.0600(2) -1.05148(15) -0.1593(3) 0.0161(4) Uani 1 1 d .
H17 H -1.0954 -1.1184 -0.1441 0.019 Uiso 1 1 calc R
C4 C -0.6242(2) -0.99816(17) -0.1673(3) 0.0204(5) Uani 1 1 d .
C14 C -0.9549(2) -0.85000(15) -0.1955(3) 0.0163(4) Uani 1 1 d .
H14 H -0.9177 -0.7827 -0.2033 0.020 Uiso 1 1 calc R
C13 C -0.86468(19) -0.93775(15) -0.1730(3) 0.0155(4) Uani 1 1 d .
C23 C -1.3062(2) -0.75481(16) -0.1495(3) 0.0199(4) Uani 1 1 d .
H23 H -1.3151 -0.8053 -0.0618 0.024 Uiso 1 1 calc R
C2 C -0.5564(2) -1.18977(16) -0.1480(3) 0.0215(5) Uani 1 1 d .
H2A H -0.4716 -1.1550 -0.1669 0.026 Uiso 1 1 calc R
H2B H -0.5229 -1.2230 -0.0222 0.026 Uiso 1 1 calc R
C19 C -1.1933(2) -0.69316(15) -0.3782(3) 0.0202(4) Uani 1 1 d .
H19 H -1.1241 -0.7013 -0.4415 0.024 Uiso 1 1 calc R
C3 C -0.6716(2) -1.10648(16) -0.1502(3) 0.0180(4) Uani 1 1 d .
C18 C -1.20248(19) -0.76917(15) -0.2444(3) 0.0166(4) Uani 1 1 d .
N1 N -0.6481(2) -1.33636(17) -0.4099(3) 0.0394(5) Uani 1 1 d .
C11 C -0.9735(2) -1.28470(16) -0.2586(3) 0.0197(4) Uani 1 1 d .
H11 H -1.0279 -1.2450 -0.3647 0.024 Uiso 1 1 calc R
C22 C -1.3960(2) -0.66557(16) -0.1855(3) 0.0237(5) Uani 1 1 d .
H22 H -1.4622 -0.6554 -0.1183 0.028 Uiso 1 1 calc R
C7 C -0.7754(2) -1.29829(16) 0.0429(3) 0.0201(4) Uani 1 1 d .
H7 H -0.6970 -1.2676 0.1392 0.024 Uiso 1 1 calc R
C9 C -0.9291(2) -1.44904(16) -0.0844(3) 0.0274(5) Uani 1 1 d .
H9 H -0.9524 -1.5199 -0.0754 0.033 Uiso 1 1 calc R
C1 C -0.6095(2) -1.27229(18) -0.2945(4) 0.0258(5) Uani 1 1 d .
C8 C -0.8129(2) -1.40343(16) 0.0590(3) 0.0245(5) Uani 1 1 d .
H8 H -0.7600 -1.4430 0.1661 0.029 Uiso 1 1 calc R
C20 C -1.2866(2) -0.60543(17) -0.4177(3) 0.0246(5) Uani 1 1 d .
H20 H -1.2812 -0.5561 -0.5090 0.030 Uiso 1 1 calc R
C21 C -1.3878(2) -0.59156(16) -0.3207(3) 0.0259(5) Uani 1 1 d .
H21 H -1.4500 -0.5328 -0.3463 0.031 Uiso 1 1 calc R
C10 C -1.0111(2) -1.38962(17) -0.2418(3) 0.0240(5) Uani 1 1 d .
H10 H -1.0912 -1.4200 -0.3360 0.029 Uiso 1 1 calc R

loop_
_atom_site_aniso_label
_atom_site_aniso_U_11
_atom_site_aniso_U_22
_atom_site_aniso_U_33
_atom_site_aniso_U_23
_atom_site_aniso_U_13
_atom_site_aniso_U_12
O1 0.0148(7) 0.0157(7) 0.0316(9) 0.0005(6) 0.0099(6) -0.0011(5)
C15 0.0157(9) 0.0177(10) 0.0127(10) -0.0012(8) 0.0040(7) 0.0004(7)
C12 0.0158(9) 0.0167(10) 0.0129(9) 0.0009(8) 0.0042(7) 0.0004(7)
C6 0.0171(9) 0.0161(10) 0.0207(11) -0.0007(8) 0.0101(8) 0.0016(7)
O2 0.0194(7) 0.0233(8) 0.0643(12) 0.0042(9) 0.0218(8) -0.0006(6)
C5 0.0151(9) 0.0174(10) 0.0141(10) 0.0005(8) 0.0031(7) 0.0000(7)
C16 0.0151(9) 0.0207(10) 0.0169(11) 0.0001(8) 0.0064(8) -0.0021(8)
C17 0.0154(9) 0.0171(10) 0.0160(10) 0.0027(8) 0.0054(7) -0.0012(7)
C4 0.0148(9) 0.0203(10) 0.0265(12) 0.0009(9) 0.0074(8) 0.0012(8)
C14 0.0193(9) 0.0145(9) 0.0156(10) 0.0002(8) 0.0063(7) -0.0026(7)
C13 0.0126(9) 0.0188(9) 0.0159(10) -0.0008(8) 0.0056(7) -0.0017(7)
C23 0.0159(9) 0.0224(10) 0.0200(11) -0.0033(9) 0.0038(8) -0.0013(8)
C2 0.0169(9) 0.0192(11) 0.0290(12) 0.0032(9) 0.0083(8) 0.0025(8)
C19 0.0175(10) 0.0186(10) 0.0230(11) -0.0002(9) 0.0047(8) -0.0022(8)
C3 0.0157(9) 0.0196(10) 0.0185(10) 0.0009(8) 0.0052(8) 0.0018(7)
C18 0.0141(9) 0.0159(9) 0.0172(10) -0.0016(8) 0.0015(7) -0.0015(7)
N1 0.0416(12) 0.0346(12) 0.0457(14) -0.0114(11) 0.0195(10) 0.0011(9)
C11 0.0187(10) 0.0221(10) 0.0199(11) 0.0005(9) 0.0086(8) -0.0013(8)
C22 0.0158(9) 0.0252(11) 0.0285(12) -0.0103(9) 0.0050(8) -0.0011(8)
C7 0.0172(9) 0.0197(10) 0.0242(12) -0.0002(9) 0.0079(8) 0.0033(8)
C9 0.0376(12) 0.0148(10) 0.0389(14) 0.0002(9) 0.0250(10) -0.0009(9)
C1 0.0250(11) 0.0227(11) 0.0342(13) 0.0046(10) 0.0157(9) 0.0049(8)
C8 0.0284(11) 0.0208(11) 0.0284(12) 0.0066(9) 0.0149(9) 0.0072(8)
C20 0.0208(10) 0.0166(10) 0.0316(12) 0.0024(9) 0.0020(9) -0.0038(8)
C21 0.0175(9) 0.0159(10) 0.0376(13) -0.0072(9) 0.0002(9) -0.0001(7)
C10 0.0263(11) 0.0238(10) 0.0259(12) -0.0081(9) 0.0139(9) -0.0083(8)

loop_
_atom_type_symbol
_atom_type_description
_atom_type_scat_dispersion_real
_atom_type_scat_dispersion_imag
_atom_type_scat_source
C C 0.0033 0.0016 'International Tables Vol C Tables 4.2.6.8 and 6.1.1.4'
H H 0.0000 0.0000 'International Tables Vol C Tables 4.2.6.8 and 6.1.1.4'
N N 0.0061 0.0033 'International Tables Vol C Tables 4.2.6.8 and 6.1.1.4'
O O 0.0106 0.0060 'International Tables Vol C Tables 4.2.6.8 and 6.1.1.4'

loop_
_geom_angle_atom_site_label_1
_geom_angle_atom_site_label_2
_geom_angle_atom_site_label_3
_geom_angle
C4 O1 C13 121.79(15)
C16 C15 C18 121.67(16)
C14 C15 C16 118.84(18)
C14 C15 C18 119.48(17)
C17 C12 C5 124.95(17)
C13 C12 C5 118.71(16)
C13 C12 C17 116.34(17)
C11 C6 C5 120.12(18)
C11 C6 C7 119.54(18)
C7 C6 C5 120.29(17)
C12 C5 C6 120.22(16)
C3 C5 C12 118.94(18)
C3 C5 C6 120.83(17)
C15 C16 H16 119.7
C17 C16 C15 120.55(17)
C17 C16 H16 119.7
C12 C17 H17 119.3
C16 C17 C12 121.37(18)
C16 C17 H17 119.3
O1 C4 C3 117.82(17)
O2 C4 O1 116.66(18)
O2 C4 C3 125.52(19)
C15 C14 H14 120.3
C13 C14 C15 119.44(18)
C13 C14 H14 120.3
O1 C13 C12 121.08(16)
C14 C13 O1 115.56(16)
C14 C13 C12 123.35(16)
C18 C23 H23 119.9
C22 C23 H23 119.9
C22 C23 C18 120.3(2)
H2A C2 H2B 107.6
C3 C2 H2A 108.7
C3 C2 H2B 108.7
C1 C2 H2A 108.7
C1 C2 H2B 108.7
C1 C2 C3 114.20(17)
C18 C19 H19 119.7
C20 C19 H19 119.7
C20 C19 C18 120.6(2)
C5 C3 C4 121.32(17)
C5 C3 C2 124.71(18)
C4 C3 C2 113.96(17)
C23 C18 C15 121.77(18)
C23 C18 C19 118.74(18)
C19 C18 C15 119.49(18)
C6 C11 H11 119.9
C10 C11 C6 120.15(19)
C10 C11 H11 119.9
C23 C22 H22 119.7
C21 C22 C23 120.5(2)
C21 C22 H22 119.7
C6 C7 H7 119.9
C8 C7 C6 120.17(19)
C8 C7 H7 119.9
C8 C9 H9 119.9
C8 C9 C10 120.29(19)
C10 C9 H9 119.9
N1 C1 C2 178.4(2)
C7 C8 H8 120.1
C9 C8 C7 119.9(2)
C9 C8 H8 120.1
C19 C20 H20 120.0
C21 C20 C19 120.0(2)
C21 C20 H20 120.0
C22 C21 C20 119.8(2)
C22 C21 H21 120.1
C20 C21 H21 120.1
C11 C10 H10 120.0
C9 C10 C11 119.9(2)
C9 C10 H10 120.0

loop_
_geom_bond_atom_site_label_1
_geom_bond_atom_site_label_2
_geom_bond_distance
O1 C4 1.371(2)
O1 C13 1.383(2)
C15 C16 1.407(3)
C15 C14 1.391(2)
C15 C18 1.492(3)
C12 C5 1.457(3)
C12 C17 1.411(3)
C12 C13 1.392(3)
C6 C5 1.497(3)
C6 C11 1.389(3)
C6 C7 1.392(3)
O2 C4 1.209(2)
C5 C3 1.363(3)
C16 H16 0.9300
C16 C17 1.380(3)
C17 H17 0.9300
C4 C3 1.459(3)
C14 H14 0.9300
C14 C13 1.380(3)
C23 H23 0.9300
C23 C18 1.398(3)
C23 C22 1.388(3)
C2 H2A 0.9700
C2 H2B 0.9700
C2 C3 1.518(3)
C2 C1 1.465(3)
C19 H19 0.9300
C19 C18 1.398(3)
C19 C20 1.392(3)
N1 C1 1.143(3)
C11 H11 0.9300
C11 C10 1.389(3)
C22 H22 0.9300
C22 C21 1.386(3)
C7 H7 0.9300
C7 C8 1.390(3)
C9 H9 0.9300
C9 C8 1.381(3)
C9 C10 1.386(3)
C8 H8 0.9300
C20 H20 0.9300
C20 C21 1.388(3)
C21 H21 0.9300
C10 H10 0.9300

loop_
_geom_torsion_atom_site_label_1
_geom_torsion_atom_site_label_2
_geom_torsion_atom_site_label_3
_geom_torsion_atom_site_label_4
_geom_torsion
O1 C4 C3 C5 1.5(3)
O1 C4 C3 C2 -179.54(18)
C15 C16 C17 C12 -0.2(3)
C15 C14 C13 O1 178.23(16)
C15 C14 C13 C12 -1.2(3)
C12 C5 C3 C4 2.9(3)
C12 C5 C3 C2 -175.98(18)
C6 C5 C3 C4 -178.17(18)
C6 C5 C3 C2 2.9(3)
C6 C11 C10 C9 -0.6(3)
C6 C7 C8 C9 0.2(3)
O2 C4 C3 C5 -178.3(2)
O2 C4 C3 C2 0.7(3)
C5 C12 C17 C16 -177.07(19)
C5 C12 C13 O1 -1.6(3)
C5 C12 C13 C14 177.80(19)
C5 C6 C11 C10 176.61(18)
C5 C6 C7 C8 -176.37(18)
C16 C15 C14 C13 3.4(3)
C16 C15 C18 C23 41.1(3)
C16 C15 C18 C19 -138.85(19)
C17 C12 C5 C6 -2.4(3)
C17 C12 C5 C3 176.56(19)
C17 C12 C13 O1 178.93(17)
C17 C12 C13 C14 -1.7(3)
C4 O1 C13 C12 6.2(3)
C4 O1 C13 C14 -173.20(18)
C14 C15 C16 C17 -2.7(3)
C14 C15 C18 C23 -139.70(19)
C14 C15 C18 C19 40.3(3)
C13 O1 C4 O2 173.73(18)
C13 O1 C4 C3 -6.1(3)
C13 C12 C5 C6 178.21(18)
C13 C12 C5 C3 -2.9(3)
C13 C12 C17 C16 2.4(3)
C23 C22 C21 C20 -1.5(3)
C19 C20 C21 C22 -0.3(3)
C18 C15 C16 C17 176.44(19)
C18 C15 C14 C13 -175.78(18)
C18 C23 C22 C21 2.3(3)
C18 C19 C20 C21 1.4(3)
C11 C6 C5 C12 60.9(3)
C11 C6 C5 C3 -118.0(2)
C11 C6 C7 C8 1.3(3)
C22 C23 C18 C15 178.78(18)
C22 C23 C18 C19 -1.2(3)
C7 C6 C5 C12 -121.5(2)
C7 C6 C5 C3 59.6(3)
C7 C6 C11 C10 -1.0(3)
C1 C2 C3 C5 53.9(3)
C1 C2 C3 C4 -125.1(2)
C8 C9 C10 C11 2.1(3)
C20 C19 C18 C15 179.36(18)
C20 C19 C18 C23 -0.6(3)
C10 C9 C8 C7 -1.8(3)
